data_7710177
loop_
_publ_author_name
'Huang, Jun-Jian'
'Zhang, Xiao-Qi'
'Yang, Jing-Jing'
'Gong, Jun-Fang'
'Song, Mao-Ping'

_publ_section_title
;
 Chiral (phosphine)-(imidazoline) PCN pincer palladium(II) complexes:
 synthesis and application in asymmetric hydrophosphination of
 2-alkenoylpyridines with diphenylphosphine
;
_journal_name_full 'Dalton Transactions'
_journal_paper_doi 10.1039/D2DT01078J
_journal_year 2022
_chemical_absolute_configuration ad
_chemical_formula_moiety 'C33 H34 Cl N2 P Pd'
_chemical_formula_sum 'C33 H34 Cl N2 P Pd'
_chemical_formula_weight 631.44
_space_group_crystal_system monoclinic
_space_group_IT_number 4
_space_group_name_Hall 'P 2yb'
_space_group_name_H-M_alt 'P 1 21 1'
_atom_sites_solution_hydrogens geom
_atom_sites_solution_primary direct
_audit_creation_date 2021-04-13
_audit_creation_method
;
Olex2 1.2
(compiled 2018.05.29 svn.r3508 for OlexSys, GUI svn.r5506)
;
_audit_update_record
;
2022-02-23 deposited with the CCDC.	2022-05-03 downloaded from the CCDC.
;
_cell_angle_alpha 90
_cell_angle_beta 111.540(5)
_cell_angle_gamma 90
_cell_formula_units_Z 2
_cell_length_a 10.2862(5)
_cell_length_b 12.1285(4)
_cell_length_c 12.6954(5)
_cell_measurement_reflns_used 2812
_cell_measurement_temperature 291(2)
_cell_measurement_theta_max 26.5510
_cell_measurement_theta_min 3.4400
_cell_volume 1473.22(12)
_computing_cell_refinement
;
CrysAlisPro, Agilent Technologies,
Version 1.171.36.28 (release 01-02-2013 CrysAlis171 .NET)
(compiled Feb  1 2013,16:14:44)
;
_computing_data_collection
;
CrysAlisPro, Agilent Technologies,
Version 1.171.36.28 (release 01-02-2013 CrysAlis171 .NET)
(compiled Feb  1 2013,16:14:44)
;
_computing_data_reduction
;
CrysAlisPro, Agilent Technologies,
Version 1.171.36.28 (release 01-02-2013 CrysAlis171 .NET)
(compiled Feb  1 2013,16:14:44)
;
_computing_molecular_graphics 'Olex2 (Dolomanov et al., 2009)'
_computing_publication_material 'Olex2 (Dolomanov et al., 2009)'
_computing_structure_refinement 'ShelXL (Sheldrick, 2015)'
_computing_structure_solution 'ShelXS (Sheldrick, 2008)'
_diffrn_ambient_temperature 291.15
_diffrn_detector_area_resol_mean 16.2312
_diffrn_measured_fraction_theta_full 0.997
_diffrn_measured_fraction_theta_max 0.997
_diffrn_measurement_details
;
#__ type_ start__ end____ width___ exp.time_
  1 omega   -3.00   24.00   1.0000    2.0000
omega____ theta____ kappa____ phi______ frames
    -      -17.2104  -99.0000  -90.0000 27

#__ type_ start__ end____ width___ exp.time_
  2 omega  -49.00   41.00   1.0000    2.0000
omega____ theta____ kappa____ phi______ frames
    -       19.7885  -57.0000  150.0000 90

#__ type_ start__ end____ width___ exp.time_
  3 omega   -6.00   92.00   1.0000    2.0000
omega____ theta____ kappa____ phi______ frames
    -       19.7885   37.0000  120.0000 98

#__ type_ start__ end____ width___ exp.time_
  4 omega  -49.00  -24.00   1.0000    2.0000
omega____ theta____ kappa____ phi______ frames
    -       19.7885  -57.0000  -30.0000 25
;
_diffrn_measurement_device_type 'Xcalibur, Eos, Gemini'
_diffrn_measurement_method '\w scans'
_diffrn_orient_matrix_UB_11 -0.0240306000
_diffrn_orient_matrix_UB_12 0.0096238000
_diffrn_orient_matrix_UB_13 0.0448867000
_diffrn_orient_matrix_UB_21 0.0700952000
_diffrn_orient_matrix_UB_22 0.0008178000
_diffrn_orient_matrix_UB_23 0.0390922000
_diffrn_orient_matrix_UB_31 0.0030307000
_diffrn_orient_matrix_UB_32 0.0576696000
_diffrn_orient_matrix_UB_33 -0.0080298000
_diffrn_radiation_monochromator graphite
_diffrn_radiation_type MoK\a
_diffrn_radiation_wavelength 0.71073
_diffrn_reflns_av_R_equivalents 0.0205
_diffrn_reflns_av_unetI/netI 0.0483
_diffrn_reflns_Laue_measured_fraction_full 0.997
_diffrn_reflns_Laue_measured_fraction_max 0.997
_diffrn_reflns_limit_h_max 12
_diffrn_reflns_limit_h_min -12
_diffrn_reflns_limit_k_max 13
_diffrn_reflns_limit_k_min -15
_diffrn_reflns_limit_l_max 12
_diffrn_reflns_limit_l_min -15
_diffrn_reflns_number 6698
_diffrn_reflns_point_group_measured_fraction_full 0.843
_diffrn_reflns_point_group_measured_fraction_max 0.837
_diffrn_reflns_theta_full 26.000
_diffrn_reflns_theta_max 26.364
_diffrn_reflns_theta_min 3.195
_diffrn_source 'Enhance (Mo) X-ray Source'
_exptl_absorpt_coefficient_mu 0.799
_exptl_absorpt_correction_T_max 1.00000
_exptl_absorpt_correction_T_min 0.98146
_exptl_absorpt_correction_type multi-scan
_exptl_absorpt_process_details
;
CrysAlisPro, Agilent Technologies,
Version 1.171.36.28 (release 01-02-2013 CrysAlis171 .NET)
(compiled Feb  1 2013,16:14:44)
Empirical absorption correction using spherical harmonics,
 implemented in SCALE3 ABSPACK scaling algorithm.
;
_exptl_crystal_colour yellow
_exptl_crystal_colour_primary yellow
_exptl_crystal_density_diffrn 1.423
_exptl_crystal_description needle
_exptl_crystal_F_000 648
_exptl_crystal_size_max 0.22
_exptl_crystal_size_mid 0.2
_exptl_crystal_size_min 0.18
_refine_diff_density_max 0.546
_refine_diff_density_min -0.290
_refine_diff_density_rms 0.059
_refine_ls_abs_structure_details
;
 Flack x determined using 1605 quotients [(I+)-(I-)]/[(I+)+(I-)]
 (Parsons, Flack and Wagner, Acta Cryst. B69 (2013) 249-259).
;
_refine_ls_abs_structure_Flack -0.03(2)
_refine_ls_extinction_method none
_refine_ls_goodness_of_fit_ref 1.036
_refine_ls_hydrogen_treatment constr
_refine_ls_matrix_type full
_refine_ls_number_parameters 347
_refine_ls_number_reflns 5022
_refine_ls_number_restraints 1
_refine_ls_restrained_S_all 1.036
_refine_ls_R_factor_all 0.0380
_refine_ls_R_factor_gt 0.0324
_refine_ls_shift/su_max 0.002
_refine_ls_shift/su_mean 0.000
_refine_ls_structure_factor_coef Fsqd
_refine_ls_weighting_details 'w=1/[\s^2^(Fo^2^)+(0.0203P)^2^] where P=(Fo^2^+2Fc^2^)/3'
_refine_ls_weighting_scheme calc
_refine_ls_wR_factor_gt 0.0575
_refine_ls_wR_factor_ref 0.0615
_reflns_Friedel_coverage 0.602
_reflns_Friedel_fraction_full 0.674
_reflns_Friedel_fraction_max 0.662
_reflns_number_gt 4584
_reflns_number_total 5022
_reflns_threshold_expression 'I > 2\s(I)'
_cod_data_source_file d2dt01078j2.cif
_cod_data_source_block 20140490
_cod_original_cell_volume 1473.22(11)
_cod_database_code 7710177
_shelx_shelxl_version_number 2014/7
_chemical_oxdiff_formula C20H20N4O4Pd1
_shelx_space_group_comment
;
The symmetry employed for this shelxl refinement is uniquely defined
by the following loop, which should always be used as a source of
symmetry information in preference to the above space-group names.
They are only intended as comments.
;
_shelx_estimated_absorpt_t_max 0.869
_shelx_estimated_absorpt_t_min 0.844
_reflns_odcompleteness_completeness 99.62
_reflns_odcompleteness_iscentric 1
_reflns_odcompleteness_theta 26.32
_olex2_refinement_description
;
1. Fixed Uiso
 At 1.2 times of:
  All C(H) groups, All C(H,H) groups
 At 1.5 times of:
  All C(H,H,H) groups
2.a Ternary CH refined with riding coordinates:
 C22(H22)
2.b Secondary CH2 refined with riding coordinates:
 C13(H13A,H13B), C21(H21A,H21B)
2.c Aromatic/amide H refined with riding coordinates:
 C2(H2), C3(H3), C4(H4), C5(H5), C6(H6), C8(H8), C9(H9), C10(H10), C11(H11),
 C12(H12), C16(H16), C17(H17), C18(H18), C24(H24), C25(H25), C27(H27), C28(H28)
2.d Idealised Me refined as rotating group:
 C29(H29A,H29B,H29C), C31(H31A,H31B,H31C), C32(H32A,H32B,H32C), C33(H33A,H33B,
 H33C)
;
_olex2_submission_special_instructions 'No special instructions were received'

loop_
_space_group_symop_operation_xyz
'x, y, z'
'-x, y+1/2, -z'

loop_
_atom_site_label
_atom_site_type_symbol
_atom_site_fract_x
_atom_site_fract_y
_atom_site_fract_z
_atom_site_U_iso_or_equiv
_atom_site_adp_type
_atom_site_occupancy
_atom_site_site_symmetry_order
_atom_site_calc_flag
_atom_site_refinement_flags_posn
_atom_site_refinement_flags_adp
_atom_site_refinement_flags_occupancy
_atom_site_disorder_assembly
_atom_site_disorder_group
Pd1 Pd 0.57783(4) 0.54247(4) 0.85774(3) 0.03507(10) Uani 1 1 d . . . . .
Cl1 Cl 0.76181(15) 0.66613(11) 0.96194(12) 0.0490(4) Uani 1 1 d . . . . .
P1 P 0.50805(15) 0.48968(11) 0.99688(11) 0.0360(3) Uani 1 1 d . . . . .
N1 N 0.5864(4) 0.5657(4) 0.6956(3) 0.0405(12) Uani 1 1 d . . . . .
N2 N 0.4624(5) 0.5652(5) 0.5100(3) 0.0574(16) Uani 1 1 d . . . . .
C1 C 0.6269(6) 0.4330(5) 1.1302(4) 0.0439(13) Uani 1 1 d . . . . .
C2 C 0.7567(6) 0.4801(6) 1.1840(5) 0.0617(17) Uani 1 1 d . . . . .
H2 H 0.7835 0.5408 1.1520 0.074 Uiso 1 1 calc R . . . .
C3 C 0.8475(7) 0.4367(7) 1.2861(6) 0.085(2) Uani 1 1 d . . . . .
H3 H 0.9340 0.4693 1.3237 0.102 Uiso 1 1 calc R . . . .
C4 C 0.8075(7) 0.3442(7) 1.3310(5) 0.0702(19) Uani 1 1 d . . . . .
H4 H 0.8690 0.3134 1.3977 0.084 Uiso 1 1 calc R . . . .
C5 C 0.6799(8) 0.2984(6) 1.2785(6) 0.0662(19) Uani 1 1 d . . . . .
H5 H 0.6533 0.2375 1.3103 0.079 Uiso 1 1 calc R . . . .
C6 C 0.5897(6) 0.3418(5) 1.1786(5) 0.0512(15) Uani 1 1 d . . . . .
H6 H 0.5026 0.3094 1.1428 0.061 Uiso 1 1 calc R . . . .
C7 C 0.4121(6) 0.5968(4) 1.0378(4) 0.0376(12) Uani 1 1 d . . . . .
C8 C 0.4578(6) 0.6437(5) 1.1447(5) 0.0493(15) Uani 1 1 d . . . . .
H8 H 0.5400 0.6190 1.2004 0.059 Uiso 1 1 calc R . . . .
C9 C 0.3812(8) 0.7270(5) 1.1683(6) 0.0593(18) Uani 1 1 d . . . . .
H9 H 0.4125 0.7586 1.2400 0.071 Uiso 1 1 calc R . . . .
C10 C 0.2608(8) 0.7632(5) 1.0880(7) 0.070(2) Uani 1 1 d . . . . .
H10 H 0.2099 0.8189 1.1056 0.084 Uiso 1 1 calc R . . . .
C11 C 0.2131(8) 0.7187(5) 0.9811(7) 0.0702(19) Uani 1 1 d . . . . .
H11 H 0.1304 0.7437 0.9262 0.084 Uiso 1 1 calc R . . . .
C12 C 0.2896(7) 0.6364(5) 0.9565(5) 0.0566(16) Uani 1 1 d . . . . .
H12 H 0.2586 0.6066 0.8840 0.068 Uiso 1 1 calc R . . . .
C13 C 0.3786(6) 0.3820(4) 0.9338(5) 0.0438(14) Uani 1 1 d . . . . .
H13A H 0.4200 0.3099 0.9570 0.053 Uiso 1 1 calc R . . . .
H13B H 0.3003 0.3901 0.9584 0.053 Uiso 1 1 calc R . . . .
C14 C 0.4112(5) 0.4573(4) 0.7642(4) 0.0355(12) Uani 1 1 d . . . . .
C15 C 0.3300(5) 0.3931(4) 0.8080(4) 0.0381(13) Uani 1 1 d . . . . .
C16 C 0.2129(6) 0.3389(5) 0.7340(5) 0.0482(14) Uani 1 1 d . . . . .
H16 H 0.1579 0.2972 0.7631 0.058 Uiso 1 1 calc R . . . .
C17 C 0.1770(6) 0.3459(5) 0.6184(5) 0.0547(15) Uani 1 1 d . . . . .
H17 H 0.0995 0.3076 0.5705 0.066 Uiso 1 1 calc R . . . .
C18 C 0.2560(6) 0.4100(5) 0.5728(5) 0.0549(16) Uani 1 1 d . . . . .
H18 H 0.2305 0.4159 0.4947 0.066 Uiso 1 1 calc R . . . .
C19 C 0.3736(6) 0.4651(4) 0.6457(4) 0.0398(12) Uani 1 1 d . . . . .
C20 C 0.4733(5) 0.5326(7) 0.6143(4) 0.0419(12) Uani 1 1 d . . . . .
C21 C 0.5795(6) 0.6390(5) 0.5213(5) 0.0561(17) Uani 1 1 d . . . . .
H21A H 0.5490 0.7152 0.5090 0.067 Uiso 1 1 calc R . . . .
H21B H 0.6237 0.6195 0.4683 0.067 Uiso 1 1 calc R . . . .
C22 C 0.6796(6) 0.6199(5) 0.6450(4) 0.0458(14) Uani 1 1 d . . . . .
H22 H 0.7113 0.6911 0.6820 0.055 Uiso 1 1 calc R . . . .
C23 C 0.3598(5) 0.5377(7) 0.4021(4) 0.0455(12) Uani 1 1 d . . . . .
C24 C 0.2421(7) 0.6036(5) 0.3549(5) 0.0531(15) Uani 1 1 d . . . . .
H24 H 0.2291 0.6653 0.3934 0.064 Uiso 1 1 calc R . . . .
C25 C 0.1450(6) 0.5763(5) 0.2503(5) 0.0578(18) Uani 1 1 d . . . . .
H25 H 0.0658 0.6200 0.2191 0.069 Uiso 1 1 calc R . . . .
C26 C 0.1617(6) 0.4863(5) 0.1905(5) 0.0464(14) Uani 1 1 d . . . . .
C27 C 0.2807(7) 0.4221(5) 0.2393(5) 0.0531(15) Uani 1 1 d . . . . .
H27 H 0.2944 0.3604 0.2010 0.064 Uiso 1 1 calc R . . . .
C28 C 0.3788(6) 0.4489(5) 0.3440(5) 0.0537(15) Uani 1 1 d . . . . .
H28 H 0.4587 0.4058 0.3751 0.064 Uiso 1 1 calc R . . . .
C29 C 0.0577(6) 0.4577(6) 0.0742(5) 0.0700(19) Uani 1 1 d . . . . .
H29A H -0.0332 0.4479 0.0779 0.105 Uiso 1 1 calc GR . . . .
H29B H 0.0859 0.3907 0.0484 0.105 Uiso 1 1 calc GR . . . .
H29C H 0.0542 0.5163 0.0225 0.105 Uiso 1 1 calc GR . . . .
C30 C 0.8096(5) 0.5461(7) 0.6565(4) 0.0513(12) Uani 1 1 d . . . . .
C31 C 0.7676(7) 0.4362(5) 0.6001(6) 0.073(2) Uani 1 1 d . . . . .
H31A H 0.7099 0.3983 0.6331 0.110 Uiso 1 1 calc GR . . . .
H31B H 0.8497 0.3932 0.6105 0.110 Uiso 1 1 calc GR . . . .
H31C H 0.7164 0.4469 0.5206 0.110 Uiso 1 1 calc GR . . . .
C32 C 0.8993(8) 0.6107(7) 0.6030(6) 0.087(2) Uani 1 1 d . . . . .
H32A H 0.8469 0.6213 0.5237 0.130 Uiso 1 1 calc GR . . . .
H32B H 0.9828 0.5698 0.6126 0.130 Uiso 1 1 calc GR . . . .
H32C H 0.9238 0.6812 0.6394 0.130 Uiso 1 1 calc GR . . . .
C33 C 0.8965(6) 0.5291(7) 0.7816(4) 0.0628(17) Uani 1 1 d . . . . .
H33A H 0.9249 0.5995 0.8174 0.094 Uiso 1 1 calc GR . . . .
H33B H 0.9777 0.4861 0.7891 0.094 Uiso 1 1 calc GR . . . .
H33C H 0.8415 0.4912 0.8171 0.094 Uiso 1 1 calc GR . . . .

loop_
_atom_site_aniso_label
_atom_site_aniso_U_11
_atom_site_aniso_U_22
_atom_site_aniso_U_33
_atom_site_aniso_U_23
_atom_site_aniso_U_13
_atom_site_aniso_U_12
Pd1 0.03931(19) 0.03648(19) 0.03240(18) -0.0020(2) 0.01670(15) -0.0006(2)
Cl1 0.0501(9) 0.0445(8) 0.0526(9) -0.0104(7) 0.0192(7) -0.0082(7)
P1 0.0418(8) 0.0362(7) 0.0333(7) -0.0024(6) 0.0178(7) -0.0002(6)
N1 0.047(2) 0.045(3) 0.034(2) -0.001(2) 0.020(2) -0.003(2)
N2 0.062(3) 0.075(5) 0.033(2) 0.004(3) 0.014(2) -0.021(3)
C1 0.047(3) 0.050(3) 0.042(3) 0.001(3) 0.024(3) 0.006(3)
C2 0.051(4) 0.089(5) 0.046(4) 0.007(3) 0.018(3) -0.012(3)
C3 0.052(4) 0.137(7) 0.060(5) 0.017(5) 0.012(4) -0.013(5)
C4 0.055(4) 0.107(6) 0.044(4) 0.019(4) 0.013(3) 0.020(4)
C5 0.072(5) 0.070(5) 0.059(4) 0.017(4) 0.027(4) 0.009(4)
C6 0.055(4) 0.055(4) 0.043(3) 0.009(3) 0.018(3) 0.007(3)
C7 0.045(3) 0.034(3) 0.038(3) -0.003(2) 0.021(3) -0.006(2)
C8 0.059(4) 0.048(4) 0.049(4) -0.006(3) 0.030(3) -0.008(3)
C9 0.087(5) 0.044(4) 0.066(4) -0.022(3) 0.052(4) -0.015(4)
C10 0.083(6) 0.042(4) 0.108(6) -0.010(4) 0.062(5) 0.003(4)
C11 0.067(5) 0.055(4) 0.087(5) 0.002(4) 0.027(4) 0.012(3)
C12 0.060(4) 0.055(4) 0.055(4) -0.005(3) 0.022(3) 0.008(3)
C13 0.051(4) 0.040(3) 0.046(3) -0.003(3) 0.024(3) -0.008(3)
C14 0.037(3) 0.035(3) 0.036(3) 0.003(3) 0.014(2) 0.007(2)
C15 0.042(3) 0.038(3) 0.038(3) -0.002(3) 0.019(3) -0.002(2)
C16 0.045(3) 0.055(4) 0.047(3) -0.006(3) 0.019(3) -0.011(3)
C17 0.049(4) 0.059(4) 0.054(4) -0.013(3) 0.016(3) -0.016(3)
C18 0.053(4) 0.072(4) 0.036(3) -0.006(3) 0.012(3) -0.008(3)
C19 0.044(3) 0.040(3) 0.037(3) -0.001(3) 0.016(3) 0.000(3)
C20 0.046(3) 0.048(3) 0.032(2) 0.003(4) 0.014(2) 0.007(4)
C21 0.068(4) 0.058(4) 0.044(4) 0.008(3) 0.021(3) -0.011(3)
C22 0.059(4) 0.044(3) 0.037(3) 0.000(3) 0.021(3) -0.013(3)
C23 0.055(3) 0.051(3) 0.032(2) 0.007(4) 0.018(2) -0.003(4)
C24 0.067(4) 0.046(3) 0.049(4) -0.001(3) 0.025(3) 0.001(3)
C25 0.047(4) 0.066(5) 0.059(4) 0.009(3) 0.018(3) 0.003(3)
C26 0.049(4) 0.054(4) 0.039(3) 0.006(3) 0.019(3) -0.008(3)
C27 0.068(4) 0.051(4) 0.039(3) -0.001(3) 0.018(3) 0.001(3)
C28 0.056(4) 0.057(4) 0.044(3) 0.006(3) 0.012(3) 0.012(3)
C29 0.053(4) 0.092(5) 0.054(4) -0.005(4) 0.007(3) -0.015(4)
C30 0.053(3) 0.059(3) 0.052(3) -0.001(5) 0.032(3) -0.004(5)
C31 0.074(5) 0.071(5) 0.084(5) -0.012(4) 0.041(4) 0.001(4)
C32 0.078(5) 0.118(6) 0.081(5) 0.013(5) 0.049(5) -0.016(5)
C33 0.051(3) 0.082(5) 0.055(3) 0.011(4) 0.020(3) 0.012(4)

loop_
_atom_type_symbol
_atom_type_description
_atom_type_scat_dispersion_real
_atom_type_scat_dispersion_imag
_atom_type_scat_source
C C 0.0033 0.0016 'International Tables Vol C Tables 4.2.6.8 and 6.1.1.4'
H H 0.0000 0.0000 'International Tables Vol C Tables 4.2.6.8 and 6.1.1.4'
Cl Cl 0.1484 0.1585 'International Tables Vol C Tables 4.2.6.8 and 6.1.1.4'
N N 0.0061 0.0033 'International Tables Vol C Tables 4.2.6.8 and 6.1.1.4'
P P 0.1023 0.0942 'International Tables Vol C Tables 4.2.6.8 and 6.1.1.4'
Pd Pd -0.9988 1.0072 'International Tables Vol C Tables 4.2.6.8 and 6.1.1.4'

loop_
_geom_angle_atom_site_label_1
_geom_angle_atom_site_label_2
_geom_angle_atom_site_label_3
_geom_angle
_geom_angle_site_symmetry_1
_geom_angle_site_symmetry_3
_geom_angle_publ_flag
P1 Pd1 Cl1 99.26(5) . . ?
N1 Pd1 Cl1 98.47(12) . . ?
N1 Pd1 P1 162.01(12) . . ?
C14 Pd1 Cl1 172.70(15) . . ?
C14 Pd1 P1 82.30(15) . . ?
C14 Pd1 N1 79.73(18) . . ?
C1 P1 Pd1 122.90(18) . . ?
C1 P1 C13 105.7(3) . . ?
C7 P1 Pd1 112.76(17) . . ?
C7 P1 C1 104.7(2) . . ?
C7 P1 C13 104.6(2) . . ?
C13 P1 Pd1 104.62(17) . . ?
C20 N1 Pd1 112.7(3) . . ?
C20 N1 C22 108.9(4) . . ?
C22 N1 Pd1 138.1(3) . . ?
C20 N2 C21 108.4(5) . . ?
C20 N2 C23 129.7(5) . . ?
C23 N2 C21 121.9(4) . . ?
C2 C1 P1 120.1(4) . . ?
C2 C1 C6 119.0(5) . . ?
C6 C1 P1 120.9(4) . . ?
C1 C2 H2 120.0 . . ?
C1 C2 C3 120.0(6) . . ?
C3 C2 H2 120.0 . . ?
C2 C3 H3 120.4 . . ?
C4 C3 C2 119.3(7) . . ?
C4 C3 H3 120.4 . . ?
C3 C4 H4 119.7 . . ?
C5 C4 C3 120.7(6) . . ?
C5 C4 H4 119.7 . . ?
C4 C5 H5 119.9 . . ?
C4 C5 C6 120.1(6) . . ?
C6 C5 H5 119.9 . . ?
C1 C6 H6 119.6 . . ?
C5 C6 C1 120.9(6) . . ?
C5 C6 H6 119.6 . . ?
C8 C7 P1 123.2(4) . . ?
C8 C7 C12 118.4(5) . . ?
C12 C7 P1 118.3(4) . . ?
C7 C8 H8 120.1 . . ?
C9 C8 C7 119.8(6) . . ?
C9 C8 H8 120.1 . . ?
C8 C9 H9 119.7 . . ?
C10 C9 C8 120.7(6) . . ?
C10 C9 H9 119.7 . . ?
C9 C10 H10 119.6 . . ?
C9 C10 C11 120.8(6) . . ?
C11 C10 H10 119.6 . . ?
C10 C11 H11 120.6 . . ?
C10 C11 C12 118.9(7) . . ?
C12 C11 H11 120.6 . . ?
C7 C12 H12 119.3 . . ?
C11 C12 C7 121.4(6) . . ?
C11 C12 H12 119.3 . . ?
P1 C13 H13A 110.1 . . ?
P1 C13 H13B 110.1 . . ?
H13A C13 H13B 108.4 . . ?
C15 C13 P1 108.0(4) . . ?
C15 C13 H13A 110.1 . . ?
C15 C13 H13B 110.1 . . ?
C15 C14 Pd1 124.3(4) . . ?
C15 C14 C19 119.4(5) . . ?
C19 C14 Pd1 116.2(4) . . ?
C14 C15 C13 117.4(5) . . ?
C16 C15 C13 123.1(5) . . ?
C16 C15 C14 119.4(5) . . ?
C15 C16 H16 119.4 . . ?
C17 C16 C15 121.1(5) . . ?
C17 C16 H16 119.4 . . ?
C16 C17 H17 119.7 . . ?
C16 C17 C18 120.5(5) . . ?
C18 C17 H17 119.7 . . ?
C17 C18 H18 120.4 . . ?
C17 C18 C19 119.2(5) . . ?
C19 C18 H18 120.4 . . ?
C14 C19 C20 112.3(5) . . ?
C18 C19 C14 120.4(5) . . ?
C18 C19 C20 127.3(5) . . ?
N1 C20 N2 114.5(5) . . ?
N1 C20 C19 117.6(4) . . ?
N2 C20 C19 127.8(5) . . ?
N2 C21 H21A 111.2 . . ?
N2 C21 H21B 111.2 . . ?
N2 C21 C22 103.0(4) . . ?
H21A C21 H21B 109.1 . . ?
C22 C21 H21A 111.2 . . ?
C22 C21 H21B 111.2 . . ?
N1 C22 C21 102.1(4) . . ?
N1 C22 H22 109.6 . . ?
N1 C22 C30 111.7(4) . . ?
C21 C22 H22 109.6 . . ?
C21 C22 C30 114.0(5) . . ?
C30 C22 H22 109.6 . . ?
C24 C23 N2 119.9(6) . . ?
C28 C23 N2 120.1(6) . . ?
C28 C23 C24 119.9(5) . . ?
C23 C24 H24 120.5 . . ?
C25 C24 C23 119.0(6) . . ?
C25 C24 H24 120.5 . . ?
C24 C25 H25 119.0 . . ?
C26 C25 C24 122.0(6) . . ?
C26 C25 H25 119.0 . . ?
C25 C26 C27 117.8(5) . . ?
C25 C26 C29 122.3(6) . . ?
C27 C26 C29 119.9(6) . . ?
C26 C27 H27 119.7 . . ?
C28 C27 C26 120.7(6) . . ?
C28 C27 H27 119.7 . . ?
C23 C28 C27 120.6(6) . . ?
C23 C28 H28 119.7 . . ?
C27 C28 H28 119.7 . . ?
C26 C29 H29A 109.5 . . ?
C26 C29 H29B 109.5 . . ?
C26 C29 H29C 109.5 . . ?
H29A C29 H29B 109.5 . . ?
H29A C29 H29C 109.5 . . ?
H29B C29 H29C 109.5 . . ?
C31 C30 C22 112.1(5) . . ?
C31 C30 C32 110.7(5) . . ?
C31 C30 C33 109.5(7) . . ?
C32 C30 C22 107.2(6) . . ?
C33 C30 C22 109.1(4) . . ?
C33 C30 C32 108.1(5) . . ?
C30 C31 H31A 109.5 . . ?
C30 C31 H31B 109.5 . . ?
C30 C31 H31C 109.5 . . ?
H31A C31 H31B 109.5 . . ?
H31A C31 H31C 109.5 . . ?
H31B C31 H31C 109.5 . . ?
C30 C32 H32A 109.5 . . ?
C30 C32 H32B 109.5 . . ?
C30 C32 H32C 109.5 . . ?
H32A C32 H32B 109.5 . . ?
H32A C32 H32C 109.5 . . ?
H32B C32 H32C 109.5 . . ?
C30 C33 H33A 109.5 . . ?
C30 C33 H33B 109.5 . . ?
C30 C33 H33C 109.5 . . ?
H33A C33 H33B 109.5 . . ?
H33A C33 H33C 109.5 . . ?
H33B C33 H33C 109.5 . . ?

loop_
_geom_bond_atom_site_label_1
_geom_bond_atom_site_label_2
_geom_bond_distance
_geom_bond_site_symmetry_2
_geom_bond_publ_flag
Pd1 Cl1 2.3964(14) . ?
Pd1 P1 2.2308(13) . ?
Pd1 N1 2.112(4) . ?
Pd1 C14 1.980(5) . ?
P1 C1 1.820(6) . ?
P1 C7 1.819(5) . ?
P1 C13 1.827(5) . ?
N1 C20 1.304(6) . ?
N1 C22 1.489(6) . ?
N2 C20 1.347(6) . ?
N2 C21 1.464(7) . ?
N2 C23 1.429(6) . ?
C1 C2 1.380(8) . ?
C1 C6 1.386(8) . ?
C2 H2 0.9300 . ?
C2 C3 1.393(8) . ?
C3 H3 0.9300 . ?
C3 C4 1.387(10) . ?
C4 H4 0.9300 . ?
C4 C5 1.354(9) . ?
C5 H5 0.9300 . ?
C5 C6 1.372(8) . ?
C6 H6 0.9300 . ?
C7 C8 1.384(7) . ?
C7 C12 1.388(8) . ?
C8 H8 0.9300 . ?
C8 C9 1.381(8) . ?
C9 H9 0.9300 . ?
C9 C10 1.356(9) . ?
C10 H10 0.9300 . ?
C10 C11 1.373(9) . ?
C11 H11 0.9300 . ?
C11 C12 1.376(8) . ?
C12 H12 0.9300 . ?
C13 H13A 0.9700 . ?
C13 H13B 0.9700 . ?
C13 C15 1.494(7) . ?
C14 C15 1.399(7) . ?
C14 C19 1.413(7) . ?
C15 C16 1.390(7) . ?
C16 H16 0.9300 . ?
C16 C17 1.378(7) . ?
C17 H17 0.9300 . ?
C17 C18 1.395(8) . ?
C18 H18 0.9300 . ?
C18 C19 1.395(7) . ?
C19 C20 1.476(8) . ?
C21 H21A 0.9700 . ?
C21 H21B 0.9700 . ?
C21 C22 1.547(7) . ?
C22 H22 0.9800 . ?
C22 C30 1.570(8) . ?
C23 C24 1.390(8) . ?
C23 C28 1.360(8) . ?
C24 H24 0.9300 . ?
C24 C25 1.377(8) . ?
C25 H25 0.9300 . ?
C25 C26 1.376(7) . ?
C26 C27 1.390(8) . ?
C26 C29 1.512(7) . ?
C27 H27 0.9300 . ?
C27 C28 1.381(7) . ?
C28 H28 0.9300 . ?
C29 H29A 0.9600 . ?
C29 H29B 0.9600 . ?
C29 H29C 0.9600 . ?
C30 C31 1.500(10) . ?
C30 C32 1.545(8) . ?
C30 C33 1.524(6) . ?
C31 H31A 0.9600 . ?
C31 H31B 0.9600 . ?
C31 H31C 0.9600 . ?
C32 H32A 0.9600 . ?
C32 H32B 0.9600 . ?
C32 H32C 0.9600 . ?
C33 H33A 0.9600 . ?
C33 H33B 0.9600 . ?
C33 H33C 0.9600 . ?

loop_
_geom_torsion_atom_site_label_1
_geom_torsion_atom_site_label_2
_geom_torsion_atom_site_label_3
_geom_torsion_atom_site_label_4
_geom_torsion
_geom_torsion_site_symmetry_1
_geom_torsion_site_symmetry_2
_geom_torsion_site_symmetry_3
_geom_torsion_site_symmetry_4
_geom_torsion_publ_flag
Pd1 P1 C1 C2 42.7(5) . . . . ?
Pd1 P1 C1 C6 -136.5(4) . . . . ?
Pd1 P1 C7 C8 -117.3(4) . . . . ?
Pd1 P1 C7 C12 60.3(5) . . . . ?
Pd1 P1 C13 C15 -18.8(4) . . . . ?
Pd1 N1 C20 N2 167.5(5) . . . . ?
Pd1 N1 C20 C19 -12.5(8) . . . . ?
Pd1 N1 C22 C21 -157.3(4) . . . . ?
Pd1 N1 C22 C30 80.5(6) . . . . ?
Pd1 C14 C15 C13 -4.5(7) . . . . ?
Pd1 C14 C15 C16 178.4(4) . . . . ?
Pd1 C14 C19 C18 -178.6(4) . . . . ?
Pd1 C14 C19 C20 3.1(7) . . . . ?
P1 C1 C2 C3 180.0(5) . . . . ?
P1 C1 C6 C5 179.4(5) . . . . ?
P1 C7 C8 C9 178.1(4) . . . . ?
P1 C7 C12 C11 -178.9(5) . . . . ?
P1 C13 C15 C14 15.9(6) . . . . ?
P1 C13 C15 C16 -167.1(4) . . . . ?
N1 C22 C30 C31 59.0(6) . . . . ?
N1 C22 C30 C32 -179.3(5) . . . . ?
N1 C22 C30 C33 -62.4(7) . . . . ?
N2 C21 C22 N1 -16.9(6) . . . . ?
N2 C21 C22 C30 103.7(6) . . . . ?
N2 C23 C24 C25 179.4(5) . . . . ?
N2 C23 C28 C27 -179.5(5) . . . . ?
C1 P1 C7 C8 18.7(5) . . . . ?
C1 P1 C7 C12 -163.8(4) . . . . ?
C1 P1 C13 C15 -149.8(4) . . . . ?
C1 C2 C3 C4 1.8(11) . . . . ?
C2 C1 C6 C5 0.1(9) . . . . ?
C2 C3 C4 C5 -2.2(11) . . . . ?
C3 C4 C5 C6 1.5(11) . . . . ?
C4 C5 C6 C1 -0.5(10) . . . . ?
C6 C1 C2 C3 -0.8(9) . . . . ?
C7 P1 C1 C2 -87.5(5) . . . . ?
C7 P1 C1 C6 93.3(5) . . . . ?
C7 P1 C13 C15 100.0(4) . . . . ?
C7 C8 C9 C10 0.4(9) . . . . ?
C8 C7 C12 C11 -1.2(9) . . . . ?
C8 C9 C10 C11 -0.7(10) . . . . ?
C9 C10 C11 C12 0.0(10) . . . . ?
C10 C11 C12 C7 0.9(10) . . . . ?
C12 C7 C8 C9 0.5(8) . . . . ?
C13 P1 C1 C2 162.4(5) . . . . ?
C13 P1 C1 C6 -16.9(5) . . . . ?
C13 P1 C7 C8 129.6(4) . . . . ?
C13 P1 C7 C12 -52.8(5) . . . . ?
C13 C15 C16 C17 -175.8(5) . . . . ?
C14 C15 C16 C17 1.1(8) . . . . ?
C14 C19 C20 N1 6.7(9) . . . . ?
C14 C19 C20 N2 -173.3(6) . . . . ?
C15 C14 C19 C18 0.5(8) . . . . ?
C15 C14 C19 C20 -177.9(5) . . . . ?
C15 C16 C17 C18 -1.5(9) . . . . ?
C16 C17 C18 C19 1.3(9) . . . . ?
C17 C18 C19 C14 -0.8(8) . . . . ?
C17 C18 C19 C20 177.2(6) . . . . ?
C18 C19 C20 N1 -171.5(5) . . . . ?
C18 C19 C20 N2 8.5(12) . . . . ?
C19 C14 C15 C13 176.5(5) . . . . ?
C19 C14 C15 C16 -0.6(8) . . . . ?
C20 N1 C22 C21 15.0(6) . . . . ?
C20 N1 C22 C30 -107.3(6) . . . . ?
C20 N2 C21 C22 14.1(7) . . . . ?
C20 N2 C23 C24 91.6(9) . . . . ?
C20 N2 C23 C28 -90.2(8) . . . . ?
C21 N2 C20 N1 -5.2(9) . . . . ?
C21 N2 C20 C19 174.8(6) . . . . ?
C21 N2 C23 C24 -88.6(7) . . . . ?
C21 N2 C23 C28 89.6(8) . . . . ?
C21 C22 C30 C31 -56.1(7) . . . . ?
C21 C22 C30 C32 65.6(7) . . . . ?
C21 C22 C30 C33 -177.5(5) . . . . ?
C22 N1 C20 N2 -6.8(8) . . . . ?
C22 N1 C20 C19 173.1(5) . . . . ?
C23 N2 C20 N1 174.7(6) . . . . ?
C23 N2 C20 C19 -5.3(13) . . . . ?
C23 N2 C21 C22 -165.8(6) . . . . ?
C23 C24 C25 C26 -0.7(9) . . . . ?
C24 C23 C28 C27 -1.3(9) . . . . ?
C24 C25 C26 C27 0.3(8) . . . . ?
C24 C25 C26 C29 -178.2(6) . . . . ?
C25 C26 C27 C28 -0.5(8) . . . . ?
C26 C27 C28 C23 1.0(9) . . . . ?
C28 C23 C24 C25 1.2(9) . . . . ?
C29 C26 C27 C28 178.1(5) . . . . ?
